data_2102825
loop_
_publ_author_name
'Ojala, William H.'
'Smieja, Jonathan M.'
'Spude, Jill M.'
'Arola, Trina M.'
'Kuspa, Marika K.'
'Herrera, Nell'
'Ojala, Charles R.'

_publ_section_title
;
 Isostructuralism among `bridge-flipped' isomeric benzylideneanilines
 and phenylhydrazones
;
_journal_coeditor_code GP5015
_journal_issue 3
_journal_name_full 'Acta Crystallographica Section B'
_journal_page_first 485
_journal_page_last 496
_journal_paper_doi 10.1107/S0108768107018034
_journal_volume 63
_journal_year 2007
_chemical_formula_moiety 'C14 H10 Br N3'
_chemical_formula_sum 'C14 H10 Br N3'
_chemical_formula_weight 300.16
_chemical_melting_point .2E-227
_chemical_name_systematic
;
 (E)-2-bromobenzaldehyde 4-cyanophenylhydrazone
;
_space_group_IT_number 9
_symmetry_cell_setting monoclinic
_symmetry_space_group_name_Hall 'C -2yc'
_symmetry_space_group_name_H-M 'C 1 c 1'
_atom_sites_solution_hydrogens geom
_atom_sites_solution_primary direct
_atom_sites_solution_secondary difmap
_audit_creation_method SHELXL-97
_cell_angle_alpha 90.00
_cell_angle_beta 96.2480(10)
_cell_angle_gamma 90.00
_cell_formula_units_Z 4
_cell_length_a 4.2021(3)
_cell_length_b 21.0409(13)
_cell_length_c 14.3803(9)
_cell_measurement_reflns_used 3519
_cell_measurement_temperature 173(2)
_cell_measurement_theta_max 24.971
_cell_measurement_theta_min 2.404
_cell_volume 1263.90(14)
_computing_cell_refinement 'SAINT, Bruker'
_computing_data_collection 'SMART, Bruker'
_computing_data_reduction 'SAINT, Bruker'
_computing_molecular_graphics 'PLATON (Spek, 2003)'
_computing_publication_material 'SHELXL97 (Sheldrick, 1997)'
_computing_structure_refinement 'SHELXL-97 (Sheldrick, 1997)'
_computing_structure_solution 'SHELXS-97 (Sheldrick, 1990)'
_diffrn_ambient_temperature 173(2)
_diffrn_measured_fraction_theta_full 1.000
_diffrn_measured_fraction_theta_max 1.000
_diffrn_measurement_device_type 'Bruker SMART Platform CCD'
_diffrn_measurement_method 'area detector, omega scans per phi'
_diffrn_radiation_monochromator graphite
_diffrn_radiation_source 'normal-focus sealed tube'
_diffrn_radiation_type MoK\a
_diffrn_radiation_wavelength 0.71073
_diffrn_reflns_av_R_equivalents 0.0232
_diffrn_reflns_av_sigmaI/netI 0.0401
_diffrn_reflns_limit_h_max 4
_diffrn_reflns_limit_h_min -4
_diffrn_reflns_limit_k_max 24
_diffrn_reflns_limit_k_min -24
_diffrn_reflns_limit_l_max 17
_diffrn_reflns_limit_l_min -17
_diffrn_reflns_number 6085
_diffrn_reflns_theta_full 25.03
_diffrn_reflns_theta_max 25.03
_diffrn_reflns_theta_min 1.94
_exptl_absorpt_coefficient_mu 3.236
_exptl_absorpt_correction_T_max 0.521
_exptl_absorpt_correction_T_min 0.462
_exptl_absorpt_correction_type multi-scan
_exptl_absorpt_process_details 'SADABS (Blessing, 1995)'
_exptl_crystal_colour yellow
_exptl_crystal_density_diffrn 1.577
_exptl_crystal_density_method 'not measured'
_exptl_crystal_description needle
_exptl_crystal_F_000 600
_exptl_crystal_size_max 0.50
_exptl_crystal_size_mid 0.20
_exptl_crystal_size_min 0.20
_refine_diff_density_max 0.551
_refine_diff_density_min -0.519
_refine_ls_abs_structure_details 'Flack H D (1983), 1087 Friedel pairs'
_refine_ls_abs_structure_Flack 0.036(10)
_refine_ls_extinction_method none
_refine_ls_goodness_of_fit_ref 1.041
_refine_ls_hydrogen_treatment mixed
_refine_ls_matrix_type full
_refine_ls_number_parameters 167
_refine_ls_number_reflns 2202
_refine_ls_number_restraints 2
_refine_ls_restrained_S_all 1.040
_refine_ls_R_factor_all 0.0288
_refine_ls_R_factor_gt 0.0258
_refine_ls_shift/su_max 0.001
_refine_ls_shift/su_mean 0.000
_refine_ls_structure_factor_coef Fsqd
_refine_ls_weighting_details 'calc w=1/[\s^2^(Fo^2^)+(0.0102P)^2^+1.0482P] where P=(Fo^2^+2Fc^2^)/3'
_refine_ls_weighting_scheme calc
_refine_ls_wR_factor_gt 0.0598
_refine_ls_wR_factor_ref 0.0613
_reflns_number_gt 2082
_reflns_number_total 2202
_reflns_threshold_expression I>2\s(I)
_cod_data_source_file gp5015.cif
_cod_data_source_block I
_cod_database_code 2102825

loop_
_symmetry_equiv_pos_as_xyz
'x, y, z'
'x, -y, z+1/2'
'x+1/2, y+1/2, z'
'x+1/2, -y+1/2, z+1/2'

loop_
_atom_site_type_symbol
_atom_site_label
_atom_site_fract_x
_atom_site_fract_y
_atom_site_fract_z
_atom_site_U_iso_or_equiv
_atom_site_adp_type
_atom_site_calc_flag
_atom_site_refinement_flags
_atom_site_occupancy
Br Br1 1.24368(8) 0.534957(17) 0.82315(4) 0.05691(13) Uani d . 1
C C1 0.9177(7) 0.51504(14) 0.6390(2) 0.0302(6) Uani d . 1
C C2 1.1188(7) 0.48836(16) 0.7118(2) 0.0373(7) Uani d . 1
C C3 1.2345(8) 0.42662(17) 0.7064(3) 0.0451(9) Uani d . 1
H H3 1.3711 0.4093 0.7571 0.054 Uiso calc R 1
C C4 1.1517(9) 0.39093(16) 0.6282(3) 0.0488(9) Uani d . 1
H H4 1.2285 0.3486 0.6247 0.059 Uiso calc R 1
C C5 0.9568(9) 0.41636(18) 0.5543(3) 0.0426(9) Uani d . 1
H H5 0.9008 0.3917 0.4996 0.051 Uiso calc R 1
C C6 0.8435(8) 0.47732(14) 0.5597(2) 0.0358(7) Uani d . 1
H H6 0.7108 0.4943 0.5079 0.043 Uiso calc R 1
C C7 0.2433(6) 0.68129(14) 0.51637(19) 0.0263(6) Uani d . 1
C C8 0.1169(6) 0.64220(13) 0.44284(19) 0.0270(6) Uani d . 1
H H8 0.1775 0.5987 0.4413 0.032 Uiso calc R 1
C C9 -0.0963(6) 0.66717(13) 0.3726(2) 0.0289(6) Uani d . 1
H H9 -0.1811 0.6406 0.3226 0.035 Uiso calc R 1
C C10 -0.1897(7) 0.73063(14) 0.3738(2) 0.0288(6) Uani d . 1
C C11 -0.0656(7) 0.76928(14) 0.4473(2) 0.0316(7) Uani d . 1
H H11 -0.1281 0.8126 0.4488 0.038 Uiso calc R 1
C C12 0.1475(7) 0.74516(13) 0.5180(2) 0.0293(6) Uani d . 1
H H12 0.2301 0.7719 0.5682 0.035 Uiso calc R 1
C C13 0.7886(7) 0.57951(14) 0.64407(19) 0.0297(6) Uani d . 1
H H13 0.8647 0.6071 0.6938 0.036 Uiso calc R 1
C C14 -0.4140(8) 0.75415(15) 0.2993(2) 0.0338(7) Uani d . 1
H H1N 0.542(7) 0.6811(15) 0.624(2) 0.026(8) Uiso d . 1
N N1 0.5710(6) 0.59807(12) 0.58011(19) 0.0271(6) Uani d . 1
N N2 0.4587(6) 0.65816(12) 0.58620(18) 0.0291(5) Uani d . 1
N N3 -0.5938(7) 0.77063(14) 0.2381(2) 0.0447(7) Uani d . 1

loop_
_atom_site_aniso_label
_atom_site_aniso_U_11
_atom_site_aniso_U_22
_atom_site_aniso_U_33
_atom_site_aniso_U_12
_atom_site_aniso_U_13
_atom_site_aniso_U_23
Br1 0.0533(2) 0.0825(3) 0.03093(16) 0.0129(2) -0.01351(12) 0.0036(2)
C1 0.0257(15) 0.0331(16) 0.0316(16) -0.0047(12) 0.0024(12) 0.0095(12)
C2 0.0273(16) 0.053(2) 0.0318(17) 0.0017(14) 0.0038(12) 0.0120(15)
C3 0.0351(18) 0.054(2) 0.047(2) 0.0149(16) 0.0069(15) 0.0256(18)
C4 0.050(2) 0.0375(19) 0.061(2) 0.0101(16) 0.0188(19) 0.0106(17)
C5 0.044(2) 0.0324(19) 0.052(2) 0.0003(15) 0.0095(18) -0.0010(17)
C6 0.0338(17) 0.0363(18) 0.0362(17) -0.0035(12) -0.0008(13) 0.0034(13)
C7 0.0252(14) 0.0310(16) 0.0226(13) -0.0036(11) 0.0021(11) 0.0017(11)
C8 0.0254(15) 0.0239(14) 0.0309(15) -0.0008(11) -0.0008(12) -0.0021(12)
C9 0.0264(15) 0.0316(16) 0.0276(15) -0.0033(12) -0.0018(11) -0.0044(12)
C10 0.0250(15) 0.0374(18) 0.0238(15) 0.0006(13) 0.0024(12) 0.0049(13)
C11 0.0334(17) 0.0280(15) 0.0339(17) 0.0053(12) 0.0065(13) 0.0017(13)
C12 0.0312(16) 0.0284(16) 0.0278(14) -0.0001(13) 0.0003(12) -0.0046(12)
C13 0.0289(15) 0.0333(16) 0.0255(15) -0.0035(12) -0.0029(12) 0.0038(12)
C14 0.0328(16) 0.0377(18) 0.0311(17) -0.0005(14) 0.0047(13) 0.0051(14)
N1 0.0288(13) 0.0250(14) 0.0269(14) -0.0028(10) 0.0005(11) 0.0037(11)
N2 0.0327(13) 0.0262(13) 0.0261(13) -0.0024(11) -0.0072(10) -0.0047(11)
N3 0.0445(18) 0.0488(17) 0.0391(17) 0.0064(13) -0.0024(14) 0.0120(14)

loop_
_atom_type_symbol
_atom_type_description
_atom_type_scat_dispersion_real
_atom_type_scat_dispersion_imag
_atom_type_scat_source
C C 0.0033 0.0016 'International Tables Vol C Tables 4.2.6.8 and 6.1.1.4'
H H 0.0000 0.0000 'International Tables Vol C Tables 4.2.6.8 and 6.1.1.4'
N N 0.0061 0.0033 'International Tables Vol C Tables 4.2.6.8 and 6.1.1.4'
Br Br -0.2901 2.4595 'International Tables Vol C Tables 4.2.6.8 and 6.1.1.4'

loop_
_geom_angle_atom_site_label_1
_geom_angle_atom_site_label_2
_geom_angle_atom_site_label_3
_geom_angle
_geom_angle_publ_flag
C2 C1 C6 116.7(3) n
C2 C1 C13 122.3(3) n
C6 C1 C13 121.0(3) n
C1 C2 C3 121.5(3) n
C1 C2 Br1 121.0(2) n
C3 C2 Br1 117.5(2) n
C4 C3 C2 120.0(3) n
C4 C3 H3 120 n
C2 C3 H3 120 n
C3 C4 C5 119.9(3) n
C3 C4 H4 120 n
C5 C4 H4 120 n
C6 C5 C4 120.0(4) n
C6 C5 H5 120 n
C4 C5 H5 120 n
C5 C6 C1 121.9(3) n
C5 C6 H6 119 n
C1 C6 H6 119 n
N2 C7 C8 120.9(3) n
N2 C7 C12 119.8(3) n
C8 C7 C12 119.3(2) n
C9 C8 C7 119.5(3) n
C9 C8 H8 120 n
C7 C8 H8 120 n
C8 C9 C10 121.2(3) n
C8 C9 H9 119 n
C10 C9 H9 119 n
C11 C10 C9 119.2(3) n
C11 C10 C14 121.8(3) n
C9 C10 C14 119.0(3) n
C12 C11 C10 120.4(3) n
C12 C11 H11 120 n
C10 C11 H11 120 n
C11 C12 C7 120.3(3) n
C11 C12 H12 120 n
C7 C12 H12 120 n
N1 C13 C1 118.9(3) y
N1 C13 H13 121 n
C1 C13 H13 121 n
N3 C14 C10 177.3(3) y
C13 N1 N2 117.6(3) y
N1 N2 C7 119.5(3) y
N1 N2 H1N 119(2) n
C7 N2 H1N 120(2) n

loop_
_geom_bond_atom_site_label_1
_geom_bond_atom_site_label_2
_geom_bond_distance
_geom_bond_publ_flag
Br1 C2 1.902(3) y
C1 C2 1.390(4) n
C1 C6 1.397(4) n
C1 C13 1.466(4) y
C2 C3 1.392(5) n
C3 C4 1.366(5) n
C3 H3 0.95 n
C4 C5 1.377(5) n
C4 H4 0.95 n
C5 C6 1.373(5) n
C5 H5 0.95 n
C6 H6 0.95 n
C7 N2 1.366(4) y
C7 C8 1.398(4) n
C7 C12 1.404(4) n
C8 C9 1.379(4) n
C8 H8 0.95 n
C9 C10 1.392(4) n
C9 H9 0.95 n
C10 C11 1.390(4) n
C10 C14 1.435(4) y
C11 C12 1.377(4) n
C11 H11 0.95 n
C12 H12 0.95 n
C13 N1 1.285(4) y
C13 H13 0.95 n
C14 N3 1.149(4) y
N1 N2 1.356(4) y
N2 H1N 0.78(3) n

loop_
_geom_hbond_atom_site_label_D
_geom_hbond_atom_site_label_H
_geom_hbond_atom_site_label_A
_geom_hbond_site_symmetry_A
_geom_hbond_distance_DH
_geom_hbond_distance_HA
_geom_hbond_distance_DA
_geom_hbond_angle_DHA
N2 H1N N3 4_665 0.78(3) 2.35(3) 3.108(4) 164(3)

loop_
_geom_torsion_atom_site_label_1
_geom_torsion_atom_site_label_2
_geom_torsion_atom_site_label_3
_geom_torsion_atom_site_label_4
_geom_torsion
_geom_torsion_publ_flag
C6 C1 C2 C3 -1.3(4) n
C13 C1 C2 C3 178.9(3) n
C6 C1 C2 Br1 179.1(2) n
C13 C1 C2 Br1 -0.7(4) n
C1 C2 C3 C4 0.2(5) n
Br1 C2 C3 C4 179.8(3) n
C2 C3 C4 C5 0.8(5) n
C3 C4 C5 C6 -0.6(5) n
C4 C5 C6 C1 -0.5(5) n
C2 C1 C6 C5 1.5(4) n
C13 C1 C6 C5 -178.7(3) n
N2 C7 C8 C9 -179.0(3) n
C12 C7 C8 C9 0.8(4) n
C7 C8 C9 C10 -0.3(4) n
C8 C9 C10 C11 -0.2(4) n
C8 C9 C10 C14 -179.6(3) n
C9 C10 C11 C12 0.1(4) n
C14 C10 C11 C12 179.5(3) n
C10 C11 C12 C7 0.4(4) n
N2 C7 C12 C11 179.0(3) n
C8 C7 C12 C11 -0.8(4) n
C2 C1 C13 N1 -170.7(3) n
C6 C1 C13 N1 9.5(4) y
C1 C13 N1 N2 -179.3(3) y
C13 N1 N2 C7 175.6(3) y
C8 C7 N2 N1 5.4(4) y
C12 C7 N2 N1 -174.4(3) n

loop_
_cod_related_entry_id
_cod_related_entry_database
_cod_related_entry_code
1 ChemSpider 30654482
